data_2222514
loop_
_publ_author_name
'Yu, Ming-Ming'
'Shi, Qiu-Zhi'
'Zhang, Yu-Na'
'Li, Zhan-Xian'

_publ_section_title
Di-\m-chlorido-bis[chlorido(<i>N</i>,<i>N</i>-dimethylethylenediamine-\k^2^<i>N</i>,<i>N</i>')zinc(II)]
_journal_coeditor_code ZL2193
_journal_issue 7
_journal_name_full 'Acta Crystallographica Section E'
_journal_page_first m744
_journal_page_last m745
_journal_paper_doi 10.1107/S1600536809019473
_journal_volume 65
_journal_year 2009
_chemical_formula_iupac '[Zn2 Cl4 (C4 H12 N2)2]'
_chemical_formula_moiety 'C8 H24 Cl4 N4 Zn2'
_chemical_formula_sum 'C8 H24 Cl4 N4 Zn2'
_chemical_formula_weight 448.85
_chemical_name_systematic
;
Di-\m-chlorido-bis[chlorido(<i>N</i>,<i>N</i>-dimethylethylenediamine-
\k^2^<i>N</i>,<i>N</i>')zinc(II)]
;
_space_group_IT_number 61
_symmetry_cell_setting orthorhombic
_symmetry_space_group_name_Hall '-P 2ac 2ab'
_symmetry_space_group_name_H-M 'P b c a'
_atom_sites_solution_hydrogens geom
_atom_sites_solution_primary direct
_atom_sites_solution_secondary difmap
_audit_creation_method SHELXL97
_cell_angle_alpha 90.00
_cell_angle_beta 90.00
_cell_angle_gamma 90.00
_cell_formula_units_Z 4
_cell_length_a 9.808(2)
_cell_length_b 8.5109(17)
_cell_length_c 20.851(4)
_cell_measurement_reflns_used 1620
_cell_measurement_temperature 295(2)
_cell_measurement_theta_max 25.50
_cell_measurement_theta_min 1.95
_cell_volume 1740.5(6)
_computing_cell_refinement 'SAINT (Bruker, 2000)'
_computing_data_collection 'SMART (Bruker, 2000)'
_computing_data_reduction 'SAINT (Bruker, 2000)'
_computing_molecular_graphics 'SHELXTL (Sheldrick, 2008)'
_computing_publication_material 'SHELXTL (Sheldrick, 2008)'
_computing_structure_refinement 'SHELXTL (Sheldrick, 2008)'
_computing_structure_solution 'SHELXTL (Sheldrick, 2008)'
_diffrn_ambient_temperature 295(2)
_diffrn_measured_fraction_theta_full 0.999
_diffrn_measured_fraction_theta_max 0.999
_diffrn_measurement_device_type 'Bruker SMART 1K CCD area-detector'
_diffrn_measurement_method '\f and \w'
_diffrn_radiation_monochromator graphite
_diffrn_radiation_source 'fine-focus sealed tube'
_diffrn_radiation_type MoK\a
_diffrn_radiation_wavelength 0.71073
_diffrn_reflns_av_R_equivalents 0.0422
_diffrn_reflns_av_sigmaI/netI 0.0436
_diffrn_reflns_limit_h_max 11
_diffrn_reflns_limit_h_min -11
_diffrn_reflns_limit_k_max 10
_diffrn_reflns_limit_k_min -6
_diffrn_reflns_limit_l_max 20
_diffrn_reflns_limit_l_min -25
_diffrn_reflns_number 7050
_diffrn_reflns_theta_full 25.50
_diffrn_reflns_theta_max 25.50
_diffrn_reflns_theta_min 1.95
_exptl_absorpt_coefficient_mu 3.359
_exptl_absorpt_correction_T_max 0.7988
_exptl_absorpt_correction_T_min 0.6327
_exptl_absorpt_correction_type multi-scan
_exptl_absorpt_process_details '(SADABS; Bruker, 2000)'
_exptl_crystal_colour colourless
_exptl_crystal_density_diffrn 1.713
_exptl_crystal_density_method 'not measured'
_exptl_crystal_description block
_exptl_crystal_F_000 912
_exptl_crystal_size_max 0.15
_exptl_crystal_size_mid 0.12
_exptl_crystal_size_min 0.07
_refine_diff_density_max 1.138
_refine_diff_density_min -0.415
_refine_ls_extinction_method none
_refine_ls_goodness_of_fit_ref 1.103
_refine_ls_hydrogen_treatment constr
_refine_ls_matrix_type full
_refine_ls_number_parameters 82
_refine_ls_number_reflns 1620
_refine_ls_number_restraints 0
_refine_ls_restrained_S_all 1.103
_refine_ls_R_factor_all 0.0608
_refine_ls_R_factor_gt 0.0485
_refine_ls_shift/su_max 0.000
_refine_ls_shift/su_mean 0.000
_refine_ls_structure_factor_coef Fsqd
_refine_ls_weighting_details 'calc w = 1/[\s^2^(Fo^2^)+(0.0632P)^2^+2.354P] where P=(Fo^2^+2Fc^2^)/3'
_refine_ls_weighting_scheme calc
_refine_ls_wR_factor_gt 0.1267
_refine_ls_wR_factor_ref 0.1324
_reflns_number_gt 1300
_reflns_number_total 1620
_reflns_threshold_expression I>2\s(I)
_cod_data_source_file zl2193.cif
_cod_data_source_block I
_cod_database_code 2222514
_cod_database_fobs_code 2222514

loop_
_symmetry_equiv_pos_as_xyz
'x, y, z'
'-x+1/2, -y, z+1/2'
'-x, y+1/2, -z+1/2'
'x+1/2, -y+1/2, -z'
'-x, -y, -z'
'x-1/2, y, -z-1/2'
'x, -y-1/2, z-1/2'
'-x-1/2, y-1/2, z'

loop_
_atom_site_type_symbol
_atom_site_label
_atom_site_fract_x
_atom_site_fract_y
_atom_site_fract_z
_atom_site_U_iso_or_equiv
_atom_site_adp_type
_atom_site_calc_flag
_atom_site_refinement_flags
_atom_site_occupancy
_atom_site_disorder_assembly
_atom_site_disorder_group
Zn Zn1 0.43590(6) 0.94329(7) 0.42593(3) 0.0433(3) Uani d . 1 . .
Cl Cl1 0.31460(12) 1.00877(18) 0.51751(7) 0.0526(4) Uani d . 1 . .
Cl Cl2 0.40919(18) 1.18349(18) 0.38224(8) 0.0700(5) Uani d . 1 . .
N N1 0.4424(4) 0.7235(5) 0.4593(2) 0.0490(11) Uani d . 1 . .
H H1A 0.5032 0.7173 0.4915 0.059 Uiso calc R 1 . .
H H1D 0.3600 0.6964 0.4748 0.059 Uiso calc R 1 . .
N N2 0.5142(5) 0.8454(6) 0.3424(2) 0.0566(12) Uani d . 1 . .
C C3 0.4065(7) 0.8464(9) 0.2933(3) 0.077(2) Uani d . 1 . .
H H3A 0.4408 0.8009 0.2544 0.116 Uiso calc R 1 . .
H H3B 0.3784 0.9527 0.2853 0.116 Uiso calc R 1 . .
H H3C 0.3299 0.7864 0.3082 0.116 Uiso calc R 1 . .
C C1 0.4819(7) 0.6142(7) 0.4073(4) 0.078(2) Uani d . 1 . .
H H1B 0.5299 0.5250 0.4254 0.093 Uiso calc R 1 . .
H H1C 0.4005 0.5752 0.3861 0.093 Uiso calc R 1 . .
C C4 0.6311(8) 0.9331(11) 0.3154(4) 0.099(3) Uani d . 1 . .
H H4A 0.6624 0.8815 0.2772 0.148 Uiso calc R 1 . .
H H4B 0.7036 0.9364 0.3463 0.148 Uiso calc R 1 . .
H H4C 0.6031 1.0382 0.3051 0.148 Uiso calc R 1 . .
C C2 0.5679(9) 0.6908(9) 0.3608(4) 0.095(3) Uani d . 1 . .
H H2A 0.5753 0.6251 0.3229 0.114 Uiso calc R 1 . .
H H2B 0.6586 0.7035 0.3787 0.114 Uiso calc R 1 . .

loop_
_atom_site_aniso_label
_atom_site_aniso_U_11
_atom_site_aniso_U_22
_atom_site_aniso_U_33
_atom_site_aniso_U_12
_atom_site_aniso_U_13
_atom_site_aniso_U_23
Zn1 0.0489(4) 0.0326(4) 0.0485(4) 0.0042(2) -0.0006(3) 0.0006(2)
Cl1 0.0422(6) 0.0581(8) 0.0575(8) 0.0054(6) -0.0002(6) -0.0108(6)
Cl2 0.0875(11) 0.0378(8) 0.0847(11) 0.0070(7) -0.0056(9) 0.0152(7)
N1 0.056(3) 0.035(2) 0.056(3) -0.0057(19) 0.000(2) 0.0071(19)
N2 0.074(3) 0.057(3) 0.039(2) 0.014(2) 0.000(2) -0.002(2)
C3 0.089(5) 0.086(5) 0.058(4) -0.007(4) -0.015(3) -0.011(4)
C1 0.074(4) 0.026(3) 0.133(6) -0.002(3) 0.026(4) -0.004(3)
C4 0.071(5) 0.146(9) 0.079(5) -0.003(5) 0.024(4) -0.005(5)
C2 0.133(7) 0.071(5) 0.080(5) 0.037(5) 0.015(5) -0.016(4)

loop_
_atom_type_symbol
_atom_type_description
_atom_type_scat_dispersion_real
_atom_type_scat_dispersion_imag
_atom_type_scat_source
C C 0.0033 0.0016 'International Tables Vol C Tables 4.2.6.8 and 6.1.1.4'
H H 0.0000 0.0000 'International Tables Vol C Tables 4.2.6.8 and 6.1.1.4'
N N 0.0061 0.0033 'International Tables Vol C Tables 4.2.6.8 and 6.1.1.4'
Cl Cl 0.1484 0.1585 'International Tables Vol C Tables 4.2.6.8 and 6.1.1.4'
Zn Zn 0.2839 1.4301 'International Tables Vol C Tables 4.2.6.8 and 6.1.1.4'

loop_
_geom_angle_atom_site_label_1
_geom_angle_atom_site_label_2
_geom_angle_atom_site_label_3
_geom_angle_site_symmetry_1
_geom_angle_site_symmetry_3
_geom_angle
_geom_angle_publ_flag
N1 Zn1 N2 . . 84.52(19) ?
N1 Zn1 Cl2 . . 173.95(13) ?
N2 Zn1 Cl2 . . 93.89(14) ?
N1 Zn1 Cl1 . . 87.40(14) ?
N2 Zn1 Cl1 . . 167.59(16) ?
Cl2 Zn1 Cl1 . . 93.17(6) ?
N1 Zn1 Cl1 . 5_676 87.78(13) ?
N2 Zn1 Cl1 . 5_676 95.19(14) ?
Cl2 Zn1 Cl1 . 5_676 98.19(6) ?
Cl1 Zn1 Cl1 . 5_676 93.89(4) ?
Zn1 Cl1 Zn1 . 5_676 86.11(4) ?
C1 N1 Zn1 . . 110.0(4) ?
C1 N1 H1A . . 109.7 ?
Zn1 N1 H1A . . 109.7 ?
C1 N1 H1D . . 109.7 ?
Zn1 N1 H1D . . 109.7 ?
H1A N1 H1D . . 108.2 ?
C2 N2 C3 . . 116.5(6) ?
C2 N2 C4 . . 105.9(6) ?
C3 N2 C4 . . 106.8(5) ?
C2 N2 Zn1 . . 105.8(4) ?
C3 N2 Zn1 . . 108.4(4) ?
C4 N2 Zn1 . . 113.8(4) ?
N2 C3 H3A . . 109.5 ?
N2 C3 H3B . . 109.5 ?
H3A C3 H3B . . 109.5 ?
N2 C3 H3C . . 109.5 ?
H3A C3 H3C . . 109.5 ?
H3B C3 H3C . . 109.5 ?
C2 C1 N1 . . 111.2(5) ?
C2 C1 H1B . . 109.4 ?
N1 C1 H1B . . 109.4 ?
C2 C1 H1C . . 109.4 ?
N1 C1 H1C . . 109.4 ?
H1B C1 H1C . . 108.0 ?
N2 C4 H4A . . 109.5 ?
N2 C4 H4B . . 109.5 ?
H4A C4 H4B . . 109.5 ?
N2 C4 H4C . . 109.5 ?
H4A C4 H4C . . 109.5 ?
H4B C4 H4C . . 109.5 ?
C1 C2 N2 . . 111.8(6) ?
C1 C2 H2A . . 109.3 ?
N2 C2 H2A . . 109.3 ?
C1 C2 H2B . . 109.3 ?
N2 C2 H2B . . 109.3 ?
H2A C2 H2B . . 107.9 ?

loop_
_geom_bond_atom_site_label_1
_geom_bond_atom_site_label_2
_geom_bond_site_symmetry_2
_geom_bond_distance
_geom_bond_publ_flag
Zn1 N1 . 1.997(4) ?
Zn1 N2 . 2.078(4) ?
Zn1 Cl2 . 2.2533(16) ?
Zn1 Cl1 . 2.3179(14) ?
Zn1 Cl1 5_676 2.7468(15) ?
Cl1 Zn1 5_676 2.7468(15) ?
N1 C1 . 1.481(8) ?
N1 H1A . 0.9000 ?
N1 H1D . 0.9000 ?
N2 C2 . 1.468(9) ?
N2 C3 . 1.471(8) ?
N2 C4 . 1.480(9) ?
C3 H3A . 0.9600 ?
C3 H3B . 0.9600 ?
C3 H3C . 0.9600 ?
C1 C2 . 1.441(10) ?
C1 H1B . 0.9700 ?
C1 H1C . 0.9700 ?
C4 H4A . 0.9600 ?
C4 H4B . 0.9600 ?
C4 H4C . 0.9600 ?
C2 H2A . 0.9700 ?
C2 H2B . 0.9700 ?

loop_
_geom_hbond_atom_site_label_D
_geom_hbond_atom_site_label_H
_geom_hbond_atom_site_label_A
_geom_hbond_site_symmetry_A
_geom_hbond_distance_DH
_geom_hbond_distance_HA
_geom_hbond_distance_DA
_geom_hbond_angle_DHA
N1 H1D Cl1 8_655 0.90 2.51 3.342(2) 154.7
C4 H4C Cl2 . 0.96 2.78 3.350(9) 118.7
N1 H1A Cl2 5_676 0.90 2.90 3.697(2) 149.1

loop_
_geom_torsion_atom_site_label_1
_geom_torsion_atom_site_label_2
_geom_torsion_atom_site_label_3
_geom_torsion_atom_site_label_4
_geom_torsion_site_symmetry_1
_geom_torsion_site_symmetry_2
_geom_torsion_site_symmetry_3
_geom_torsion_site_symmetry_4
_geom_torsion
_geom_torsion_publ_flag
N1 Zn1 Cl1 Zn1 . . . 5_676 87.59(12) ?
N2 Zn1 Cl1 Zn1 . . . 5_676 136.9(6) ?
Cl2 Zn1 Cl1 Zn1 . . . 5_676 -98.44(6) ?
Cl1 Zn1 Cl1 Zn1 5_676 . . 5_676 0.0 ?
N2 Zn1 N1 C1 . . . . -6.1(4) ?
Cl1 Zn1 N1 C1 . . . . 164.4(4) ?
Cl1 Zn1 N1 C1 5_676 . . . -101.6(4) ?
N1 Zn1 N2 C2 . . . . -17.0(5) ?
Cl2 Zn1 N2 C2 . . . . 168.8(5) ?
Cl1 Zn1 N2 C2 . . . . -66.6(8) ?
Cl1 Zn1 N2 C2 5_676 . . . 70.2(5) ?
N1 Zn1 N2 C3 . . . . 108.6(4) ?
Cl2 Zn1 N2 C3 . . . . -65.5(4) ?
Cl1 Zn1 N2 C3 . . . . 59.0(8) ?
Cl1 Zn1 N2 C3 5_676 . . . -164.1(4) ?
N1 Zn1 N2 C4 . . . . -132.8(5) ?
Cl2 Zn1 N2 C4 . . . . 53.0(5) ?
Cl1 Zn1 N2 C4 . . . . 177.6(5) ?
Cl1 Zn1 N2 C4 5_676 . . . -45.6(5) ?
Zn1 N1 C1 C2 . . . . 29.5(7) ?
N1 C1 C2 N2 . . . . -46.2(9) ?
C3 N2 C2 C1 . . . . -82.0(8) ?
C4 N2 C2 C1 . . . . 159.5(7) ?
Zn1 N2 C2 C1 . . . . 38.5(8) ?
